data_2108527
loop_
_publ_author_name
'Postnikov, Valery A.'
'Sorokina, Nataliya I.'
'Kulishov, Artem A.'
'Lyasnikova, Maria S.'
'Grebenev, Vadim V.'
'Voloshin, Alexey E.'
'Borshchev, Oleg V.'
'Skorotetcky, Maxim S.'
'Surin, Nikolay M.'
'Svidchenko, Evgeniya A.'
'Ponomarenko, Sergei A.'

_publ_section_title
;
 Highly luminescent crystals of a novel linear \p-conjugated
 thiophene--phenylene co-oligomer with a benzothiadiazole fragment
;
_journal_coeditor_code AW5029SUP1
_journal_issue 6
_journal_name_full 'Acta Crystallographica Section B'
_journal_page_first
;
;
_journal_paper_doi 10.1107/S2052520619012484
_journal_volume 75
_journal_year 2019
_chemical_formula_moiety 'C40 H36 N2 S5 Si2'
_chemical_formula_sum 'C40 H36 N2 S5 Si2'
_chemical_formula_weight 761.2
_space_group_IT_number 2
_space_group_name_Hall '-P 1'
_space_group_name_H-M_alt 'P -1'
_symmetry_cell_setting triclinic
_symmetry_Int_Tables_number 2
_symmetry_space_group_name_Hall '-P 1'
_symmetry_space_group_name_H-M 'P -1'
_cell_angle_alpha 72.2555(5)
_cell_angle_beta 71.6334(5)
_cell_angle_gamma 87.9619(4)
_cell_formula_units_Z 2
_cell_length_a 10.0612(5)
_cell_length_b 14.6933(6)
_cell_length_c 14.3275(9)
_cell_measurement_reflns_used 8747
_cell_measurement_temperature 293
_cell_measurement_theta_max 31.8180
_cell_measurement_theta_min 4.3850
_cell_volume 1910.25(17)
_diffrn_ambient_temperature 293
_diffrn_detector 'CCD plate'
_diffrn_detector_area_resol_mean 16.0628
_diffrn_measured_fraction_theta_full 0.98
_diffrn_measured_fraction_theta_max 0.78
_diffrn_measurement_device 'four-circle diffractometer'
_diffrn_measurement_device_type 'Oxford Diffraction CCD'
_diffrn_measurement_method '\w scans'
_diffrn_radiation_monochromator graphite
_diffrn_radiation_probe x-ray
_diffrn_radiation_source 'X-ray tube'
_diffrn_radiation_type 'Mo K\a'
_diffrn_radiation_wavelength 0.71073
_diffrn_reflns_av_R_equivalents 0.0755
_diffrn_reflns_av_unetI/netI 0.2148
_diffrn_reflns_limit_h_max 17
_diffrn_reflns_limit_h_min -15
_diffrn_reflns_limit_k_max 25
_diffrn_reflns_limit_k_min -25
_diffrn_reflns_limit_l_max 23
_diffrn_reflns_limit_l_min -15
_diffrn_reflns_number 38156
_diffrn_reflns_theta_full 23.22
_diffrn_reflns_theta_max 38.51
_diffrn_reflns_theta_min 4.17
_exptl_absorpt_coefficient_mu 0.398
_exptl_absorpt_correction_T_max 0.999
_exptl_absorpt_correction_T_min 0.993
_exptl_absorpt_correction_type analytical
_exptl_absorpt_process_details
;
CrysAlisPro 1.171.39.46 (Rigaku Oxford Diffraction, 2018)
Analytical numeric absorption correction using a multifaceted crystal
   model based on expressions derived by R.C. Clark & J.S. Reid.
(Clark, R. C. & Reid, J. S. (1995). Acta Cryst. A51, 887-897)
Empirical absorption correction using spherical harmonics,
 implemented in SCALE3 ABSPACK scaling algorithm.
;
_exptl_crystal_colour yellow-green
_exptl_crystal_density_diffrn 1.3234
_exptl_crystal_description plate
_exptl_crystal_F_000 796
_exptl_crystal_size_max 0.282
_exptl_crystal_size_mid 0.187
_exptl_crystal_size_min 0.034
_refine_diff_density_max 1.56
_refine_diff_density_min -1.02
_refine_ls_extinction_method none
_refine_ls_goodness_of_fit_gt 1.63
_refine_ls_goodness_of_fit_ref 1.26
_refine_ls_hydrogen_treatment mixed
_refine_ls_number_constraints 0
_refine_ls_number_parameters 554
_refine_ls_number_reflns 16766
_refine_ls_number_restraints 0
_refine_ls_R_factor_all 0.3198
_refine_ls_R_factor_gt 0.0500
_refine_ls_shift/su_max 0.0498
_refine_ls_shift/su_mean 0.0057
_refine_ls_structure_factor_coef F
_refine_ls_weighting_details w=1/(\s^2^(F)+0.0001F^2^)
_refine_ls_weighting_scheme sigma
_refine_ls_wR_factor_gt 0.0454
_refine_ls_wR_factor_ref 0.0806
_reflns_number_gt 3596
_reflns_number_total 16766
_reflns_threshold_expression I>3\s(I)
_cod_data_source_file aw5029sup1.cif
_cod_data_source_block 293K
_cod_depositor_comments
;
The following automatic conversions were performed:

data item '_diffrn_radiation_probe' value 'X-ray' was changed to
'x-ray' in accordance with the
/home/data/users/saulius/crontab/automatic-downloads/rss-feeds/IUCr/lib/dictionaries/cif_core.dic
dictionary named 'cif_core.dic' version 2.4.2 last updated on
2011-04-26.

Automatic conversion script
Id: cif_fix_values 6909 2019-04-08 15:41:33Z antanas 
;
_cod_original_cell_volume 1910.249(17)
_cod_database_code 2108527

loop_
_space_group_symop_id
_space_group_symop_operation_xyz
1 x,y,z
2 -x,-y,-z

loop_
_atom_site_label
_atom_site_type_symbol
_atom_site_fract_x
_atom_site_fract_y
_atom_site_fract_z
_atom_site_adp_type
_atom_site_U_iso_or_equiv
_atom_site_site_symmetry_multiplicity
_atom_site_occupancy
_atom_site_calc_flag
S1 S 0.50322(10) 0.35593(7) 0.15204(6) Uani 0.0557(4) 2 1 d
S2 S 0.27979(10) 0.21663(7) -0.33196(6) Uani 0.0544(4) 2 1 d
S3 S 0.28380(9) 0.72049(7) 0.55406(6) Uani 0.0535(4) 2 1 d
S4 S 0.25218(10) 0.17871(7) -0.61085(6) Uani 0.0564(4) 2 1 d
S5 S 0.13200(11) 0.76829(8) 0.85561(7) Uani 0.0681(5) 2 1 d
Si1 Si 0.21849(13) 0.01314(10) -0.69922(8) Uani 0.0797(6) 2 1 d
Si2 Si 0.23585(12) 0.87122(9) 0.98758(8) Uani 0.0699(6) 2 1 d
N1 N 0.4338(3) 0.36610(19) 0.06298(18) Uani 0.0492(13) 2 1 d
N2 N 0.4142(3) 0.42724(18) 0.20986(18) Uani 0.0462(12) 2 1 d
C1 C 0.1419(4) 0.5584(3) 0.1214(3) Uani 0.0540(18) 2 1 d
C2 C 0.3254(4) 0.3898(3) -0.4435(3) Uani 0.0504(17) 2 1 d
C3 C 0.1539(4) 0.5230(3) 0.0376(3) Uani 0.0555(18) 2 1 d
C4 C 0.3371(12) -0.0827(7) -0.7210(7) Uani 0.165(6) 2 1 d
C5 C 0.3611(9) 0.8021(7) 1.0502(6) Uani 0.113(4) 2 1 d
C6 C 0.2086(3) 0.5693(2) 0.2708(2) Uani 0.0429(15) 2 1 d
C7 C 0.3094(5) 0.0150(3) -0.5257(3) Uani 0.073(2) 2 1 d
C8 C 0.2864(4) 0.3334(3) -0.0770(3) Uani 0.0533(17) 2 1 d
C9 C 0.2440(4) 0.4883(3) -0.1680(3) Uani 0.0498(17) 2 1 d
C10 C 0.3307(4) 0.3362(3) -0.5105(3) Uani 0.0501(17) 2 1 d
C11 C 0.1730(3) 0.6387(2) 0.4399(2) Uani 0.0433(15) 2 1 d
C12 C 0.0781(4) 0.5865(3) 0.3295(3) Uani 0.0580(19) 2 1 d
C13 C 0.2571(4) 0.4590(3) -0.2534(3) Uani 0.0508(17) 2 1 d
C14 C 0.2431(9) 0.1163(6) -0.8189(5) Uani 0.138(4) 2 1 d
C15 C 0.2238(3) 0.5317(2) 0.1835(2) Uani 0.0436(14) 2 1 d
C16 C 0.3289(4) 0.0710(3) -0.4666(3) Uani 0.063(2) 2 1 d
C17 C 0.3228(4) 0.5904(2) 0.2969(3) Uani 0.0471(16) 2 1 d
C18 C 0.2988(4) 0.3038(3) -0.1624(3) Uani 0.0512(17) 2 1 d
C19 C 0.0605(4) 0.6203(3) 0.4118(3) Uani 0.0584(19) 2 1 d
C20 C 0.2585(3) 0.4259(2) -0.0783(2) Uani 0.0422(15) 2 1 d
C21 C 0.0320(5) 0.6586(3) 0.6126(3) Uani 0.059(2) 2 1 d
C22 C 0.0440(4) 0.6928(3) 0.6914(3) Uani 0.0618(19) 2 1 d
C23 C 0.3045(4) 0.6249(2) 0.3798(2) Uani 0.0455(16) 2 1 d
C24 C 0.1497(3) 0.6681(2) 0.5329(2) Uani 0.0463(15) 2 1 d
C25 C 0.2460(3) 0.4590(2) 0.0115(2) Uani 0.0440(15) 2 1 d
C26 C 0.0551(9) 0.8408(7) 1.0749(7) Uani 0.157(6) 2 1 d
C27 C 0.1757(3) 0.7298(2) 0.6709(2) Uani 0.0439(15) 2 1 d
C28 C 0.0307(12) -0.0292(13) -0.6441(9) Uani 0.270(11) 2 1 d
C29 C 0.2833(13) 1.0015(6) 0.9432(7) Uani 0.156(6) 2 1 d
C30 C 0.2851(3) 0.3661(2) -0.2521(2) Uani 0.0407(14) 2 1 d
C31 C 0.2270(4) 0.7747(2) 0.7308(2) Uani 0.0471(15) 2 1 d
C32 C 0.3492(4) 0.8278(3) 0.7007(3) Uani 0.0530(17) 2 1 d
C33 C 0.3026(3) 0.1625(3) -0.5032(2) Uani 0.0445(15) 2 1 d
C34 C 0.2998(3) 0.3359(2) -0.3437(2) Uani 0.0404(14) 2 1 d
C35 C 0.3615(5) 0.8632(3) 0.7787(3) Uani 0.0599(19) 2 1 d
C36 C 0.3228(3) 0.4642(2) 0.1592(2) Uani 0.0374(13) 2 1 d
C37 C 0.3086(3) 0.2412(3) -0.4629(2) Uani 0.0415(14) 2 1 d
C38 C 0.3338(3) 0.4280(2) 0.0750(2) Uani 0.0399(13) 2 1 d
C39 C 0.2665(4) 0.0615(2) -0.6071(2) Uani 0.0543(16) 2 1 d
C40 C 0.2544(4) 0.8380(2) 0.8686(3) Uani 0.0552(17) 2 1 d
H29_1 H 0.216(7) 1.030(5) 0.920(5) Uiso 0.18(4) 2 1 d
H29_3 H 0.274(5) 1.015(4) 0.978(3) Uiso 0.075(17) 2 1 d
H5_1 H 0.336(6) 0.789(5) 1.100(4) Uiso 0.14(3) 2 1 d
H5_2 H 0.427(5) 0.846(3) 1.012(3) Uiso 0.10(2) 2 1 d
H26_1 H 0.054(5) 0.853(4) 1.119(3) Uiso 0.095(18) 2 1 d
H26_2 H 0.018(5) 0.798(3) 1.084(3) Uiso 0.073(17) 2 1 d
H14_1 H 0.227(5) 0.107(3) -0.847(3) Uiso 0.062(15) 2 1 d
H28_1 H 0.067(4) -0.085(3) -0.602(3) Uiso 0.045(11) 2 1 d
H28_2 H 0.007(7) -0.026(5) -0.675(5) Uiso 0.13(3) 2 1 d
H4_2 H 0.362(5) -0.090(4) -0.751(4) Uiso 0.071(17) 2 1 d
H7 H 0.324(3) -0.042(2) -0.510(2) Uiso 0.042(10) 2 1 d
H16 H 0.358(3) 0.049(2) -0.414(2) Uiso 0.041(9) 2 1 d
H10 H 0.349(3) 0.3614(19) -0.576(2) Uiso 0.035(8) 2 1 d
H2 H 0.349(3) 0.4524(19) -0.4652(18) Uiso 0.024(8) 2 1 d
H13 H 0.246(3) 0.501(2) -0.310(2) Uiso 0.048(9) 2 1 d
H9 H 0.223(3) 0.551(2) -0.1714(18) Uiso 0.031(8) 2 1 d
H8 H 0.300(3) 0.288(2) -0.017(2) Uiso 0.054(9) 2 1 d
H18 H 0.319(2) 0.2414(19) -0.1593(18) Uiso 0.027(8) 2 1 d
H3 H 0.096(3) 0.548(2) 0.002(2) Uiso 0.043(9) 2 1 d
H1 H 0.079(3) 0.6022(19) 0.1333(18) Uiso 0.028(8) 2 1 d
H17 H 0.412(3) 0.5838(19) 0.2586(19) Uiso 0.034(8) 2 1 d
H12 H 0.002(3) 0.576(2) 0.314(2) Uiso 0.045(9) 2 1 d
H23 H 0.387(3) 0.6401(18) 0.3899(18) Uiso 0.029(7) 2 1 d
H19 H -0.026(3) 0.6257(19) 0.4500(19) Uiso 0.029(8) 2 1 d
H21 H -0.049(3) 0.633(2) 0.617(2) Uiso 0.058(11) 2 1 d
H22 H -0.040(4) 0.692(3) 0.757(3) Uiso 0.090(12) 2 1 d
H32 H 0.420(3) 0.842(2) 0.631(2) Uiso 0.060(10) 2 1 d
H35 H 0.437(4) 0.903(3) 0.768(3) Uiso 0.082(13) 2 1 d

loop_
_atom_site_aniso_label
_atom_site_aniso_type_symbol
_atom_site_aniso_U_11
_atom_site_aniso_U_22
_atom_site_aniso_U_33
_atom_site_aniso_U_12
_atom_site_aniso_U_13
_atom_site_aniso_U_23
S1 S 0.0663(6) 0.0569(6) 0.0522(5) 0.0162(5) -0.0280(5) -0.0205(5)
S2 S 0.0798(7) 0.0467(6) 0.0371(5) -0.0006(5) -0.0179(5) -0.0140(4)
S3 S 0.0562(6) 0.0603(7) 0.0502(5) -0.0010(5) -0.0177(5) -0.0246(5)
S4 S 0.0733(7) 0.0569(6) 0.0456(5) 0.0061(5) -0.0238(5) -0.0203(5)
S5 S 0.0730(7) 0.0784(8) 0.0570(6) -0.0038(6) -0.0135(5) -0.0335(6)
Si1 Si 0.0928(9) 0.0914(10) 0.0581(7) -0.0227(7) -0.0103(6) -0.0389(7)
Si2 Si 0.0862(9) 0.0740(9) 0.0631(7) 0.0127(7) -0.0218(6) -0.0431(6)
N1 N 0.0629(19) 0.0455(18) 0.0451(16) 0.0087(15) -0.0219(15) -0.0181(14)
N2 N 0.0557(17) 0.0451(18) 0.0407(15) 0.0081(14) -0.0204(14) -0.0126(13)
C1 C 0.055(2) 0.057(3) 0.066(2) 0.019(2) -0.027(2) -0.038(2)
C2 C 0.060(2) 0.037(2) 0.050(2) -0.0038(19) -0.0215(18) -0.0046(19)
C3 C 0.060(2) 0.067(3) 0.058(2) 0.011(2) -0.036(2) -0.029(2)
C4 C 0.307(12) 0.104(5) 0.124(6) 0.058(5) -0.071(6) -0.092(5)
C5 C 0.127(6) 0.155(7) 0.077(5) 0.023(5) -0.051(5) -0.048(5)
C6 C 0.043(2) 0.043(2) 0.0471(19) 0.0001(16) -0.0172(17) -0.0165(16)
C7 C 0.108(4) 0.045(3) 0.070(3) 0.017(3) -0.030(3) -0.023(2)
C8 C 0.077(3) 0.046(2) 0.040(2) 0.001(2) -0.0255(19) -0.0088(18)
C9 C 0.067(2) 0.039(2) 0.062(2) 0.0145(19) -0.037(2) -0.025(2)
C10 C 0.065(2) 0.058(3) 0.0289(19) 0.004(2) -0.0169(18) -0.0128(19)
C11 C 0.050(2) 0.036(2) 0.053(2) 0.0066(16) -0.0228(18) -0.0193(16)
C12 C 0.051(3) 0.075(3) 0.069(3) 0.007(2) -0.031(2) -0.039(2)
C13 C 0.062(2) 0.052(3) 0.046(2) 0.0070(19) -0.0343(19) -0.0103(19)
C14 C 0.244(8) 0.127(6) 0.083(4) 0.010(5) -0.103(5) -0.034(4)
C15 C 0.046(2) 0.048(2) 0.0424(18) -0.0018(17) -0.0154(17) -0.0199(16)
C16 C 0.094(3) 0.058(3) 0.049(2) 0.017(2) -0.035(2) -0.022(2)
C17 C 0.042(2) 0.049(2) 0.048(2) -0.0007(18) -0.0108(19) -0.0158(17)
C18 C 0.078(3) 0.034(2) 0.048(2) 0.0071(19) -0.0257(19) -0.0150(18)
C19 C 0.042(2) 0.078(3) 0.066(3) 0.013(2) -0.014(2) -0.041(2)
C20 C 0.050(2) 0.040(2) 0.0435(19) 0.0022(16) -0.0224(16) -0.0154(16)
C21 C 0.061(3) 0.067(3) 0.059(2) 0.007(2) -0.019(2) -0.032(2)
C22 C 0.059(3) 0.067(3) 0.064(3) 0.006(2) -0.015(2) -0.031(2)
C23 C 0.049(2) 0.043(2) 0.053(2) -0.0022(17) -0.0259(19) -0.0163(17)
C24 C 0.051(2) 0.047(2) 0.050(2) 0.0052(17) -0.0225(19) -0.0205(17)
C25 C 0.050(2) 0.042(2) 0.0451(19) -0.0028(17) -0.0191(17) -0.0166(16)
C26 C 0.115(6) 0.213(10) 0.151(7) -0.027(6) 0.018(5) -0.128(8)
C27 C 0.055(2) 0.040(2) 0.0426(18) 0.0122(17) -0.0185(17) -0.0194(16)
C28 C 0.174(10) 0.48(2) 0.167(11) -0.176(12) -0.004(7) -0.152(13)
C29 C 0.290(13) 0.078(5) 0.126(7) 0.018(6) -0.064(7) -0.069(5)
C30 C 0.0426(19) 0.041(2) 0.0434(19) 0.0018(16) -0.0181(16) -0.0153(16)
C31 C 0.062(2) 0.043(2) 0.0429(19) 0.0141(18) -0.0229(18) -0.0175(16)
C32 C 0.061(3) 0.061(3) 0.041(2) 0.008(2) -0.019(2) -0.0198(19)
C33 C 0.046(2) 0.054(2) 0.0350(17) 0.0084(17) -0.0087(15) -0.0207(17)
C34 C 0.0392(19) 0.042(2) 0.0441(19) 0.0048(15) -0.0188(16) -0.0140(16)
C35 C 0.072(3) 0.060(3) 0.054(2) 0.003(2) -0.023(2) -0.023(2)
C36 C 0.0404(19) 0.0327(19) 0.0357(17) -0.0051(15) -0.0085(15) -0.0087(14)
C37 C 0.0402(19) 0.053(2) 0.0319(16) 0.0074(17) -0.0096(15) -0.0166(17)
C38 C 0.050(2) 0.0312(19) 0.0348(17) -0.0053(16) -0.0108(16) -0.0077(14)
C39 C 0.068(2) 0.052(2) 0.0408(19) -0.0007(19) -0.0104(18) -0.0175(18)
C40 C 0.069(3) 0.053(2) 0.056(2) 0.008(2) -0.025(2) -0.0290(19)

loop_
_atom_type_symbol
_atom_type_scat_dispersion_real
_atom_type_scat_dispersion_imag
_atom_type_scat_source
C 0.0033 0.0016 'International Tables Vol C tables 4.2.6.8 and 6.1.1.1'
H 0.0000 0.0000 'International Tables Vol C tables 4.2.6.8 and 6.1.1.1'
N 0.0061 0.0033 'International Tables Vol C tables 4.2.6.8 and 6.1.1.1'
S 0.1246 0.1234 'International Tables Vol C tables 4.2.6.8 and 6.1.1.1'
Si 0.0817 0.0704 'International Tables Vol C tables 4.2.6.8 and 6.1.1.1'

loop_
_geom_angle_atom_site_label_1
_geom_angle_atom_site_label_2
_geom_angle_atom_site_label_3
_geom_angle
N1 S1 N2 101.14(15)
C34 S2 C37 92.48(17)
C24 S3 C27 92.58(17)
C33 S4 C39 93.92(19)
C31 S5 C40 94.09(18)
C4 Si1 C14 112.7(4)
C4 Si1 C28 113.3(7)
C4 Si1 C39 107.1(4)
C14 Si1 C28 108.6(5)
C14 Si1 C39 105.9(3)
C28 Si1 C39 108.8(5)
C5 Si2 C26 110.5(4)
C5 Si2 C29 111.0(5)
C5 Si2 C40 107.6(3)
C26 Si2 C29 112.2(5)
C26 Si2 C40 109.3(4)
C29 Si2 C40 106.0(4)
S1 N1 C38 106.5(2)
S1 N2 C36 106.4(2)
C3 C1 C15 123.2(4)
C3 C1 H1 119(2)
C15 C1 H1 118(2)
C10 C2 C34 113.9(3)
C10 C2 H2 123.5(17)
C34 C2 H2 122.1(18)
C1 C3 C25 124.0(4)
C1 C3 H3 114(2)
C25 C3 H3 122(2)
Si1 C4 H4_2 132(7)
Si2 C5 H5_1 112(6)
Si2 C5 H5_2 90(3)
H5_1 C5 H5_2 126(7)
C12 C6 C15 120.8(4)
C12 C6 C17 116.8(4)
C15 C6 C17 122.4(3)
C16 C7 C39 115.7(4)
C16 C7 H7 121(3)
C39 C7 H7 124(3)
C18 C8 C20 121.3(3)
C18 C8 H8 118(2)
C20 C8 H8 120(2)
C13 C9 C20 121.3(4)
C13 C9 H9 118.7(17)
C20 C9 H9 119.9(17)
C2 C10 C37 113.7(3)
C2 C10 H10 123(2)
C37 C10 H10 123(2)
C19 C11 C23 117.1(4)
C19 C11 C24 120.0(3)
C23 C11 C24 122.9(4)
C6 C12 C19 122.1(4)
C6 C12 H12 119.3(19)
C19 C12 H12 118.6(19)
C9 C13 C30 121.2(3)
C9 C13 H13 119(2)
C30 C13 H13 120(2)
Si1 C14 H14_1 112(5)
C1 C15 C6 122.2(3)
C1 C15 C36 115.1(3)
C6 C15 C36 122.8(3)
C7 C16 C33 112.7(4)
C7 C16 H16 123(2)
C33 C16 H16 124(2)
C6 C17 C23 120.9(3)
C6 C17 H17 121(2)
C23 C17 H17 118(2)
C8 C18 C30 121.4(4)
C8 C18 H18 119.1(17)
C30 C18 H18 119.5(17)
C11 C19 C12 121.4(3)
C11 C19 H19 120(2)
C12 C19 H19 118(2)
C8 C20 C9 117.4(4)
C8 C20 C25 122.1(3)
C9 C20 C25 120.5(3)
C22 C21 C24 115.2(4)
C22 C21 H21 121(2)
C24 C21 H21 124(2)
C21 C22 C27 112.5(3)
C21 C22 H22 124(2)
C27 C22 H22 124(3)
C11 C23 C17 121.7(4)
C11 C23 H23 122.9(16)
C17 C23 H23 115.4(16)
S3 C24 C11 121.6(2)
S3 C24 C21 109.5(3)
C11 C24 C21 128.8(4)
C3 C25 C20 122.5(3)
C3 C25 C38 115.0(4)
C20 C25 C38 122.5(3)
Si2 C26 H26_1 105(4)
Si2 C26 H26_2 122(4)
H26_1 C26 H26_2 117(5)
S3 C27 C22 110.1(3)
S3 C27 C31 121.2(2)
C22 C27 C31 128.7(3)
Si1 C28 H28_1 83(2)
Si1 C28 H28_2 112(6)
H28_1 C28 H28_2 131(8)
Si2 C29 H29_1 106(5)
Si2 C29 H29_3 110(5)
H29_1 C29 H29_3 99(7)
C13 C30 C18 117.3(4)
C13 C30 C34 120.8(3)
C18 C30 C34 121.9(3)
S5 C31 C27 122.2(2)
S5 C31 C32 109.9(3)
C27 C31 C32 127.9(3)
C31 C32 C35 112.1(3)
C31 C32 H32 124(2)
C35 C32 H32 124(2)
S4 C33 C16 109.9(3)
S4 C33 C37 121.1(2)
C16 C33 C37 129.0(4)
S2 C34 C2 109.9(3)
S2 C34 C30 120.6(2)
C2 C34 C30 129.5(3)
C32 C35 C40 116.3(4)
C32 C35 H35 122(2)
C40 C35 H35 122(2)
N2 C36 C15 125.7(3)
N2 C36 C38 112.8(3)
C15 C36 C38 121.6(3)
S2 C37 C10 110.1(3)
S2 C37 C33 119.0(2)
C10 C37 C33 130.9(3)
N1 C38 C25 125.6(3)
N1 C38 C36 113.2(3)
C25 C38 C36 121.2(3)
S4 C39 Si1 122.8(2)
S4 C39 C7 107.9(3)
Si1 C39 C7 129.3(3)
S5 C40 Si2 124.43(18)
S5 C40 C35 107.7(3)
Si2 C40 C35 127.9(4)

loop_
_geom_bond_atom_site_label_1
_geom_bond_atom_site_label_2
_geom_bond_distance
S1 N1 1.605(3)
S1 N2 1.606(3)
S2 C34 1.722(4)
S2 C37 1.728(3)
S3 C24 1.726(4)
S3 C27 1.728(3)
S4 C33 1.719(4)
S4 C39 1.709(4)
S5 C31 1.717(3)
S5 C40 1.718(4)
Si1 C4 1.848(10)
Si1 C14 1.864(6)
Si1 C28 1.851(12)
Si1 C39 1.865(4)
Si2 C5 1.868(10)
Si2 C26 1.832(8)
Si2 C29 1.851(9)
Si2 C40 1.866(4)
N1 C38 1.339(4)
N2 C36 1.346(4)
C1 C3 1.419(6)
C1 C15 1.360(6)
C1 H1 0.90(3)
C2 C10 1.403(6)
C2 C34 1.353(4)
C2 H2 0.89(3)
C3 C25 1.348(5)
C3 H3 0.89(3)
C4 H4_2 0.46(6)
C5 H5_1 0.65(5)
C5 H5_2 0.86(4)
C6 C12 1.381(5)
C6 C15 1.479(5)
C6 C17 1.386(6)
C7 C16 1.404(8)
C7 C39 1.351(6)
C7 H7 0.82(3)
C8 C18 1.388(6)
C8 C20 1.374(5)
C8 H8 0.95(3)
C9 C13 1.385(6)
C9 C20 1.380(5)
C9 H9 0.92(3)
C10 C37 1.346(5)
C10 H10 0.85(3)
C11 C19 1.376(6)
C11 C23 1.380(5)
C11 C24 1.471(5)
C12 C19 1.373(6)
C12 H12 0.90(3)
C13 C30 1.379(5)
C13 H13 0.89(3)
C14 H14_1 0.52(5)
C15 C36 1.421(5)
C16 C33 1.336(5)
C16 H16 0.87(3)
C17 C23 1.387(6)
C17 H17 0.91(3)
C18 C30 1.377(5)
C18 H18 0.92(3)
C19 H19 0.89(2)
C20 C25 1.477(5)
C21 C22 1.406(7)
C21 C24 1.337(5)
C21 H21 0.89(4)
C22 C27 1.358(6)
C22 H22 1.05(3)
C23 H23 0.93(3)
C25 C38 1.429(5)
C26 H26_1 0.70(6)
C26 H26_2 0.70(5)
C27 C31 1.445(6)
C28 H28_1 0.99(4)
C28 H28_2 0.56(8)
C29 H29_1 0.89(8)
C29 H29_3 0.57(6)
C30 C34 1.473(5)
C31 C32 1.354(5)
C32 C35 1.407(7)
C32 H32 0.99(3)
C33 C37 1.453(6)
C35 C40 1.349(5)
C35 H35 0.92(4)
C36 C38 1.433(5)

_cod_database_fobs_code 2108527
